data_4318447
loop_
_publ_author_name
'Holger Fleischer'
'Dieter Schollmeyer'

_publ_section_title
;
 Conformation versus Coordination: Synthesis and Structural Investigations
 of Tellurium(II) Dithiolates Derived from \b-Donor-Substituted Thiols
;
_journal_name_full 'Inorganic Chemistry'
_journal_page_first 4739
_journal_page_last 4747
_journal_paper_doi 10.1021/ic020277v
_journal_volume 41
_journal_year 2002
_chemical_formula_sum 'C4 H14 Cl2 N2 S2 Te'
_chemical_formula_weight 352.79
_chemical_name_systematic
;
 ?
;
_space_group_IT_number 2
_symmetry_cell_setting triclinic
_symmetry_space_group_name_Hall '-P 1'
_symmetry_space_group_name_H-M 'P -1'
_atom_sites_solution_hydrogens difmap
_atom_sites_solution_primary direct
_atom_sites_solution_secondary direct
_audit_creation_method SHELXL-97
_cell_angle_alpha 114.478(2)
_cell_angle_beta 96.877(2)
_cell_angle_gamma 91.624(2)
_cell_formula_units_Z 2
_cell_length_a 4.8378(5)
_cell_length_b 11.0918(12)
_cell_length_c 12.7061(14)
_cell_measurement_reflns_used 3096
_cell_measurement_temperature 183(2)
_cell_measurement_theta_max 28
_cell_measurement_theta_min 3
_cell_volume 613.77(11)
_computing_cell_refinement 'saint V6'
_computing_data_collection 'saint v6'
_computing_data_reduction 'saint V6'
_computing_structure_refinement 'SHELXL-97 (Sheldrick, 1997)'
_computing_structure_solution 'SIR-92 (Altomare, 1994)'
_diffrn_ambient_temperature 183(2)
_diffrn_measured_fraction_theta_full 0.970
_diffrn_measured_fraction_theta_max 0.970
_diffrn_measurement_device '\k-geometry diffractometer'
_diffrn_measurement_device_type 'Smart CCD'
_diffrn_measurement_method \q,\f
_diffrn_radiation_monochromator graphite
_diffrn_radiation_type MoK\a
_diffrn_radiation_wavelength 0.71069
_diffrn_reflns_av_R_equivalents 0.0372
_diffrn_reflns_av_sigmaI/netI 0.0476
_diffrn_reflns_limit_h_max 6
_diffrn_reflns_limit_h_min -6
_diffrn_reflns_limit_k_max 14
_diffrn_reflns_limit_k_min -14
_diffrn_reflns_limit_l_max 16
_diffrn_reflns_limit_l_min -16
_diffrn_reflns_number 5647
_diffrn_reflns_theta_full 28.30
_diffrn_reflns_theta_max 28.30
_diffrn_reflns_theta_min 3.21
_diffrn_source 'sealed tube'
_exptl_absorpt_coefficient_mu 3.152
_exptl_absorpt_correction_T_max 0.64
_exptl_absorpt_correction_T_min 0.41
_exptl_absorpt_correction_type multi-scan
_exptl_absorpt_process_details Blessing
_exptl_crystal_colour 'light yellow'
_exptl_crystal_density_diffrn 1.909
_exptl_crystal_density_method 'not measured'
_exptl_crystal_description plate
_exptl_crystal_F_000 340
_exptl_crystal_size_max 0.31
_exptl_crystal_size_mid 0.08
_exptl_crystal_size_min 0.04
_refine_diff_density_max 1.151
_refine_diff_density_min -1.196
_refine_diff_density_rms 0.123
_refine_ls_extinction_method none
_refine_ls_goodness_of_fit_ref 1.034
_refine_ls_hydrogen_treatment refU
_refine_ls_matrix_type full
_refine_ls_number_parameters 106
_refine_ls_number_reflns 2963
_refine_ls_number_restraints 0
_refine_ls_restrained_S_all 1.034
_refine_ls_R_factor_all 0.0400
_refine_ls_R_factor_gt 0.0300
_refine_ls_shift/su_max 0.001
_refine_ls_shift/su_mean 0.000
_refine_ls_structure_factor_coef Fsqd
_refine_ls_weighting_details 'calc w=1/[\s^2^(Fo^2^)+(0.0353P)^2^+0.0000P] where P=(Fo^2^+2Fc^2^)/3'
_refine_ls_weighting_scheme calc
_refine_ls_wR_factor_obs 0.0706
_refine_ls_wR_factor_ref 0.0742
_reflns_number_gt 2495
_reflns_number_total 2963
_reflns_threshold_expression >2sigma(I)
_cod_data_source_file ic020277v_3.cif
_cod_data_source_block 3
_cod_database_code 4318447

loop_
_symmetry_equiv_pos_as_xyz
'x, y, z'
'-x, -y, -z'

loop_
_atom_site_label
_atom_site_type_symbol
_atom_site_fract_x
_atom_site_fract_y
_atom_site_fract_z
_atom_site_U_iso_or_equiv
_atom_site_adp_type
_atom_site_occupancy
_atom_site_symmetry_multiplicity
_atom_site_calc_flag
_atom_site_refinement_flags
_atom_site_disorder_assembly
_atom_site_disorder_group
Te1 Te 0.24742(5) 0.30179(2) 0.40851(2) 0.02385(9) Uani 1 1 d . . .
Cl1 Cl 0.09699(19) 0.32236(9) 0.89172(8) 0.0298(2) Uani 1 1 d . . .
Cl2 Cl -0.1744(2) 0.17481(10) 0.13608(9) 0.0362(2) Uani 1 1 d . . .
S2 S 0.58138(18) 0.38720(10) 0.58230(8) 0.0265(2) Uani 1 1 d . . .
S6 S 0.09465(19) 0.09668(9) 0.41127(8) 0.0266(2) Uani 1 1 d . . .
N5 N 0.3914(6) 0.5897(3) 0.9088(3) 0.0248(7) Uani 1 1 d . . .
H5A H 0.5066 0.6248 0.9780 0.047(8) Uiso 1 1 d R . .
H5B H 0.3106 0.6519 0.8961 0.047(8) Uiso 1 1 d R . .
H5C H 0.2740 0.5318 0.9234 0.047(8) Uiso 1 1 d R . .
C4 C 0.5544(7) 0.5261(4) 0.8104(3) 0.0257(8) Uani 1 1 d . . .
H4A H 0.6586 0.4647 0.8222 0.037(8) Uiso 1 1 d R . .
H4B H 0.6608 0.6006 0.8188 0.037(8) Uiso 1 1 d R . .
C3 C 0.3622(7) 0.4615(4) 0.6960(3) 0.0251(8) Uani 1 1 d . . .
H3A H 0.2447 0.4014 0.6938 0.036(8) Uiso 1 1 d R . .
H3B H 0.2521 0.5212 0.6826 0.036(8) Uiso 1 1 d R . .
C7 C 0.3471(8) -0.0221(4) 0.3456(3) 0.0284(8) Uani 1 1 d . . .
H7A H 0.5178 -0.0048 0.4022 0.025(7) Uiso 1 1 d R . .
H7B H 0.2687 -0.1004 0.3391 0.025(7) Uiso 1 1 d R . .
C8 C 0.4359(7) -0.0269(4) 0.2354(3) 0.0279(8) Uani 1 1 d . . .
H8A H 0.5429 0.0493 0.2392 0.029(7) Uiso 1 1 d R . .
H8B H 0.5398 -0.1034 0.2026 0.029(7) Uiso 1 1 d R . .
N9 N 0.1934(6) -0.0514(3) 0.1430(3) 0.0270(7) Uani 1 1 d . . .
H9A H 0.0948 -0.1170 0.1367 0.029(6) Uiso 1 1 d R . .
H9B H 0.2408 -0.0648 0.0777 0.029(6) Uiso 1 1 d R . .
H9C H 0.0829 0.0105 0.1529 0.029(6) Uiso 1 1 d R . .

loop_
_atom_site_aniso_label
_atom_site_aniso_U_11
_atom_site_aniso_U_22
_atom_site_aniso_U_33
_atom_site_aniso_U_23
_atom_site_aniso_U_13
_atom_site_aniso_U_12
Te1 0.02649(13) 0.02194(14) 0.02020(13) 0.00601(10) 0.00396(9) -0.00083(9)
Cl1 0.0315(5) 0.0231(5) 0.0324(5) 0.0115(4) -0.0020(4) -0.0027(4)
Cl2 0.0545(6) 0.0328(5) 0.0288(5) 0.0177(5) 0.0121(4) 0.0197(5)
S2 0.0217(4) 0.0267(5) 0.0254(5) 0.0056(4) 0.0022(4) 0.0006(4)
S6 0.0257(4) 0.0279(5) 0.0251(5) 0.0102(4) 0.0045(4) -0.0044(4)
N5 0.0314(16) 0.0214(16) 0.0213(16) 0.0094(13) 0.0010(13) 0.0034(13)
C4 0.0282(18) 0.024(2) 0.0209(19) 0.0066(16) 0.0010(14) 0.0033(15)
C3 0.0215(17) 0.029(2) 0.0216(18) 0.0083(16) 0.0033(14) 0.0000(14)
C7 0.032(2) 0.029(2) 0.027(2) 0.0159(17) 0.0013(16) 0.0049(16)
C8 0.0227(18) 0.026(2) 0.037(2) 0.0147(17) 0.0059(16) 0.0036(15)
N9 0.0350(17) 0.0246(17) 0.0227(16) 0.0105(14) 0.0067(13) 0.0051(13)

loop_
_atom_type_symbol
_atom_type_description
_atom_type_scat_dispersion_real
_atom_type_scat_dispersion_imag
_atom_type_scat_source
C C 0.0033 0.0016 'International Tables Vol C Tables 4.2.6.8 and 6.1.1.4'
H H 0.0000 0.0000 'International Tables Vol C Tables 4.2.6.8 and 6.1.1.4'
N N 0.0061 0.0033 'International Tables Vol C Tables 4.2.6.8 and 6.1.1.4'
S S 0.1246 0.1234 'International Tables Vol C Tables 4.2.6.8 and 6.1.1.4'
Cl Cl 0.1484 0.1585 'International Tables Vol C Tables 4.2.6.8 and 6.1.1.4'
Te Te -0.5308 1.6751 'International Tables Vol C Tables 4.2.6.8 and 6.1.1.4'

loop_
_geom_angle_atom_site_label_1
_geom_angle_atom_site_label_2
_geom_angle_atom_site_label_3
_geom_angle
_geom_angle_site_symmetry_1
_geom_angle_site_symmetry_3
_geom_angle_publ_flag
S2 Te1 S6 98.99(3) . . ?
C3 S2 Te1 102.32(12) . . ?
C7 S6 Te1 106.90(13) . . ?
N5 C4 C3 110.6(3) . . ?
C4 C3 S2 107.0(2) . . ?
C8 C7 S6 117.1(3) . . ?
N9 C8 C7 112.1(3) . . ?

loop_
_geom_bond_atom_site_label_1
_geom_bond_atom_site_label_2
_geom_bond_distance
_geom_bond_site_symmetry_2
_geom_bond_publ_flag
Te1 S6 2.3875(10) . ?
Te1 S2 2.3894(10) . ?
S2 C3 1.823(4) . ?
S6 C7 1.830(4) . ?
N5 C4 1.490(4) . ?
C4 C3 1.505(5) . ?
C7 C8 1.493(5) . ?
C8 N9 1.490(5) . ?

loop_
_geom_hbond_atom_site_label_D
_geom_hbond_atom_site_label_H
_geom_hbond_atom_site_label_A
_geom_hbond_distance_DH
_geom_hbond_distance_HA
_geom_hbond_distance_DA
_geom_hbond_angle_DHA
_geom_hbond_site_symmetry_A
N5 H5C Cl1 0.93 2.31 3.165(3) 152.6 .
N5 H5A Cl1 0.91 2.27 3.133(3) 159.9 2_667
N5 H5B Cl2 0.87 2.23 3.082(3) 170.5 2_566
N9 H9A Cl1 0.83 2.30 3.117(3) 168.0 2_556
N9 H9B Cl2 0.84 2.45 3.216(3) 152.3 2
N9 H9C Cl2 0.86 2.30 3.141(3) 165.1 .

loop_
_geom_torsion_atom_site_label_1
_geom_torsion_atom_site_label_2
_geom_torsion_atom_site_label_3
_geom_torsion_atom_site_label_4
_geom_torsion
_geom_torsion_site_symmetry_1
_geom_torsion_site_symmetry_2
_geom_torsion_site_symmetry_3
_geom_torsion_site_symmetry_4
_geom_torsion_publ_flag
S6 Te1 S2 C3 -82.66(13) . . . . ?
S2 Te1 S6 C7 -83.32(13) . . . . ?
N5 C4 C3 S2 -180.0(2) . . . . ?
Te1 S2 C3 C4 -176.8(2) . . . . ?
Te1 S6 C7 C8 -45.3(3) . . . . ?
S6 C7 C8 N9 -55.3(4) . . . . ?

loop_
_cod_related_entry_id
_cod_related_entry_database
_cod_related_entry_code
1 ChemSpider 30661067
